data_2214120
loop_
_publ_author_name
'Jing, Zuo-Liang'
'Zhang, Shu-Juan'
'Zhai, Jia-Qi'

_publ_section_title
1,5-Dimethyl-2-phenyl-4-(4,4,4-trifluoro-3-oxo-1-phenylbut-1-enylamino)-1<i>H</i>-pyrazol-3(2<i>H</i>)-one
_journal_coeditor_code CI2393
_journal_issue 7
_journal_name_full 'Acta Crystallographica Section E'
_journal_page_first o3250
_journal_page_last o3250
_journal_paper_doi 10.1107/S1600536807028292
_journal_volume 63
_journal_year 2007
_chemical_formula_iupac 'C21 H18 F3 N3 O2'
_chemical_formula_moiety 'C21 H18 F3 N3 O2'
_chemical_formula_sum 'C21 H18 F3 N3 O2'
_chemical_formula_weight 401.38
_chemical_name_systematic
;
1,5-Dimethyl-2-phenyl-4-(4,4,4-trifluoro-3-oxo-1-phenylbut-1-enylamino)-
1H-pyrazol-3(2H)-one
;
_space_group_IT_number 14
_symmetry_cell_setting monoclinic
_symmetry_space_group_name_Hall '-P 2ybc'
_symmetry_space_group_name_H-M 'P 1 21/c 1'
_atom_sites_solution_hydrogens geom
_atom_sites_solution_primary direct
_atom_sites_solution_secondary difmap
_audit_creation_method SHELXL97
_cell_angle_alpha 90.00
_cell_angle_beta 90.571(5)
_cell_angle_gamma 90.00
_cell_formula_units_Z 4
_cell_length_a 13.452(4)
_cell_length_b 6.3930(18)
_cell_length_c 23.466(7)
_cell_measurement_reflns_used 2616
_cell_measurement_temperature 294(2)
_cell_measurement_theta_max 23.55
_cell_measurement_theta_min 2.29
_cell_volume 2017.9(10)
_computing_cell_refinement 'SAINT (Bruker, 1999)'
_computing_data_collection 'SMART (Bruker, 1999)'
_computing_data_reduction SAINT
_computing_molecular_graphics 'SHELXTL (Bruker, 1997)'
_computing_publication_material SHELXTL
_computing_structure_refinement 'SHELXL97 (Sheldrick, 1997)'
_computing_structure_solution 'SHELXS97 (Sheldrick, 1997)'
_diffrn_ambient_temperature 294(2)
_diffrn_measured_fraction_theta_full 0.998
_diffrn_measured_fraction_theta_max 0.998
_diffrn_measurement_device_type 'Bruker SMART CCD area-detector'
_diffrn_measurement_method '\f and \w'
_diffrn_radiation_monochromator graphite
_diffrn_radiation_source 'fine-focus sealed tube'
_diffrn_radiation_type MoK\a
_diffrn_radiation_wavelength 0.71073
_diffrn_reflns_av_R_equivalents 0.0474
_diffrn_reflns_av_sigmaI/netI 0.0528
_diffrn_reflns_limit_h_max 13
_diffrn_reflns_limit_h_min -16
_diffrn_reflns_limit_k_max 7
_diffrn_reflns_limit_k_min -7
_diffrn_reflns_limit_l_max 27
_diffrn_reflns_limit_l_min -27
_diffrn_reflns_number 9666
_diffrn_reflns_theta_full 25.02
_diffrn_reflns_theta_max 25.02
_diffrn_reflns_theta_min 1.51
_diffrn_standards_number 0
_exptl_absorpt_coefficient_mu 0.105
_exptl_absorpt_correction_T_max 0.9854
_exptl_absorpt_correction_T_min 0.9772
_exptl_absorpt_correction_type multi-scan
_exptl_absorpt_process_details '(SADABS; Sheldrick, 1996)'
_exptl_crystal_colour yellow
_exptl_crystal_density_diffrn 1.321
_exptl_crystal_density_method 'not measured'
_exptl_crystal_description block
_exptl_crystal_F_000 832
_exptl_crystal_size_max 0.22
_exptl_crystal_size_mid 0.20
_exptl_crystal_size_min 0.14
_refine_diff_density_max 0.192
_refine_diff_density_min -0.162
_refine_ls_extinction_coef 0.0114(15)
_refine_ls_extinction_expression Fc^*^=kFc[1+0.001xFc^2^\l^3^/sin(2\q)]^-1/4^
_refine_ls_extinction_method 'SHELXL97 (Sheldrick, 1997)'
_refine_ls_goodness_of_fit_ref 1.022
_refine_ls_hydrogen_treatment mixed
_refine_ls_matrix_type full
_refine_ls_number_parameters 306
_refine_ls_number_reflns 3554
_refine_ls_number_restraints 71
_refine_ls_restrained_S_all 1.084
_refine_ls_R_factor_all 0.0892
_refine_ls_R_factor_gt 0.0442
_refine_ls_shift/su_max 0.001
_refine_ls_shift/su_mean 0.000
_refine_ls_structure_factor_coef Fsqd
_refine_ls_weighting_details 'calc w = 1/[\s^2^(Fo^2^)+(0.0590P)^2^+0.2821P] where P=(Fo^2^+2Fc^2^)/3'
_refine_ls_weighting_scheme calc
_refine_ls_wR_factor_gt 0.1078
_refine_ls_wR_factor_ref 0.1306
_reflns_number_gt 2134
_reflns_number_total 3554
_reflns_threshold_expression I>2\s(I)
_cod_data_source_file ci2393.cif
_cod_data_source_block I
_cod_original_sg_symbol_H-M 'P 21/c'
_cod_database_code 2214120
_cod_database_fobs_code 2214120

loop_
_symmetry_equiv_pos_as_xyz
'x, y, z'
'-x, y+1/2, -z+1/2'
'-x, -y, -z'
'x, -y-1/2, z-1/2'

loop_
_atom_site_type_symbol
_atom_site_label
_atom_site_fract_x
_atom_site_fract_y
_atom_site_fract_z
_atom_site_U_iso_or_equiv
_atom_site_adp_type
_atom_site_calc_flag
_atom_site_refinement_flags
_atom_site_occupancy
_atom_site_disorder_assembly
_atom_site_disorder_group
C C21 0.0597(4) -0.1194(12) 0.6599(2) 0.075(3) Uani d PDU 0.802(8) A 1
F F1 0.0622(5) -0.3257(6) 0.65744(17) 0.1370(19) Uani d PDU 0.802(8) A 1
F F2 -0.0333(2) -0.0639(9) 0.67356(15) 0.1254(19) Uani d PDU 0.802(8) A 1
F F3 0.1167(3) -0.0624(9) 0.70432(16) 0.113(2) Uani d PDU 0.802(8) A 1
C C21' 0.0663(11) -0.082(2) 0.6640(4) 0.077(14) Uani d PDU 0.198(8) A 2
F F1' 0.0020(11) -0.242(3) 0.6645(5) 0.086(5) Uani d PDU 0.198(8) A 2
F F2' 0.0267(16) 0.067(2) 0.6971(6) 0.132(7) Uani d PDU 0.198(8) A 2
F F3' 0.1472(9) -0.151(3) 0.6925(8) 0.104(6) Uani d PDU 0.198(8) A 2
N N1 0.28293(14) 0.2485(3) 0.36876(8) 0.0415(5) Uani d . 1 . .
N N2 0.21147(14) 0.4106(3) 0.36303(8) 0.0430(5) Uani d . 1 . .
N N3 0.15442(15) 0.2092(3) 0.50379(8) 0.0426(5) Uani d . 1 . .
O O1 0.31148(13) -0.0196(3) 0.43548(7) 0.0588(5) Uani d . 1 . .
O O2 0.03316(13) -0.0629(3) 0.56238(8) 0.0630(6) Uani d . 1 A .
C C1 0.26854(17) 0.1439(4) 0.42103(10) 0.0397(6) Uani d . 1 . .
C C2 0.19382(16) 0.2675(4) 0.44969(9) 0.0376(6) Uani d . 1 . .
C C3 0.16334(17) 0.4250(4) 0.41474(10) 0.0422(6) Uani d . 1 . .
C C4 0.0920(2) 0.5991(5) 0.42645(13) 0.0660(8) Uani d . 1 . .
H H4A 0.0563 0.5693 0.4607 0.099 Uiso calc R 1 . .
H H4B 0.0459 0.6119 0.3951 0.099 Uiso calc R 1 . .
H H4C 0.1281 0.7277 0.4310 0.099 Uiso calc R 1 . .
C C5 0.31870(18) 0.1449(4) 0.31851(10) 0.0433(6) Uani d . 1 . .
C C6 0.2606(2) 0.1327(4) 0.26916(11) 0.0561(7) Uani d . 1 . .
H H6 0.1983 0.1958 0.2675 0.067 Uiso calc R 1 . .
C C7 0.2972(3) 0.0248(5) 0.22233(12) 0.0746(10) Uani d . 1 . .
H H7 0.2594 0.0168 0.1890 0.090 Uiso calc R 1 . .
C C8 0.3894(3) -0.0707(5) 0.22489(14) 0.0791(10) Uani d . 1 . .
H H8 0.4129 -0.1435 0.1935 0.095 Uiso calc R 1 . .
C C9 0.4465(2) -0.0581(5) 0.27394(14) 0.0691(9) Uani d . 1 . .
H H9 0.5084 -0.1231 0.2756 0.083 Uiso calc R 1 . .
C C10 0.41182(19) 0.0510(4) 0.32061(11) 0.0537(7) Uani d . 1 . .
H H10 0.4509 0.0616 0.3534 0.064 Uiso calc R 1 . .
C C11 0.2445(2) 0.5981(4) 0.33217(12) 0.0613(8) Uani d . 1 . .
H H11A 0.1883 0.6860 0.3240 0.092 Uiso calc R 1 . .
H H11B 0.2751 0.5571 0.2971 0.092 Uiso calc R 1 . .
H H11C 0.2917 0.6736 0.3552 0.092 Uiso calc R 1 . .
C C12 0.20566(17) 0.2186(4) 0.55357(10) 0.0406(6) Uani d . 1 . .
C C13 0.29783(17) 0.3490(4) 0.55658(9) 0.0408(6) Uani d . 1 . .
C C14 0.2988(2) 0.5560(4) 0.53797(11) 0.0510(7) Uani d . 1 . .
H H14 0.2410 0.6150 0.5229 0.061 Uiso calc R 1 . .
C C15 0.3848(2) 0.6748(5) 0.54162(11) 0.0585(8) Uani d . 1 . .
H H15 0.3846 0.8128 0.5291 0.070 Uiso calc R 1 . .
C C16 0.4714(2) 0.5874(5) 0.56408(11) 0.0611(8) Uani d . 1 . .
H H16 0.5293 0.6665 0.5661 0.073 Uiso calc R 1 . .
C C17 0.47138(19) 0.3839(5) 0.58334(11) 0.0583(8) Uani d . 1 . .
H H17 0.5293 0.3261 0.5985 0.070 Uiso calc R 1 . .
C C18 0.38510(18) 0.2647(4) 0.58015(10) 0.0503(7) Uani d . 1 . .
H H18 0.3853 0.1280 0.5937 0.060 Uiso calc R 1 . .
C C19 0.17242(18) 0.1156(4) 0.60245(10) 0.0483(7) Uani d . 1 A .
H H19 0.2078 0.1356 0.6363 0.058 Uiso calc R 1 . .
C C20 0.08888(19) -0.0162(4) 0.60346(10) 0.0499(7) Uani d D 1 . .
H H3 0.0982(19) 0.129(4) 0.5052(10) 0.060(8) Uiso d . 1 . .

loop_
_atom_site_aniso_label
_atom_site_aniso_U_11
_atom_site_aniso_U_22
_atom_site_aniso_U_33
_atom_site_aniso_U_12
_atom_site_aniso_U_13
_atom_site_aniso_U_23
C21 0.072(4) 0.092(4) 0.060(4) -0.039(4) -0.013(3) 0.020(3)
F1 0.187(5) 0.096(3) 0.127(3) -0.041(3) -0.034(3) 0.058(2)
F2 0.087(2) 0.198(5) 0.092(2) -0.018(3) 0.0368(17) 0.033(3)
F3 0.116(3) 0.171(5) 0.0502(18) -0.072(3) -0.021(2) 0.030(2)
C21' 0.069(16) 0.084(15) 0.077(17) -0.017(9) -0.012(10) 0.005(9)
F1' 0.095(8) 0.098(9) 0.065(6) -0.059(7) -0.018(6) 0.028(6)
F2' 0.164(11) 0.133(10) 0.100(8) 0.007(8) 0.042(8) 0.004(7)
F3' 0.113(9) 0.118(9) 0.080(9) 0.023(7) -0.015(6) 0.044(7)
N1 0.0451(12) 0.0405(12) 0.0390(12) 0.0028(10) 0.0033(9) 0.0038(10)
N2 0.0476(12) 0.0350(12) 0.0464(12) 0.0020(10) 0.0008(9) 0.0058(10)
N3 0.0363(12) 0.0532(14) 0.0381(12) -0.0100(11) 0.0011(9) -0.0004(10)
O1 0.0714(13) 0.0541(12) 0.0509(11) 0.0188(10) 0.0025(9) 0.0099(9)
O2 0.0535(11) 0.0818(15) 0.0536(12) -0.0217(10) -0.0111(9) 0.0076(10)
C1 0.0414(14) 0.0397(15) 0.0378(14) -0.0034(12) -0.0059(11) 0.0006(12)
C2 0.0350(12) 0.0428(15) 0.0350(13) -0.0037(11) -0.0008(10) -0.0007(11)
C3 0.0379(13) 0.0436(15) 0.0450(14) -0.0007(12) -0.0034(11) -0.0005(12)
C4 0.0650(19) 0.062(2) 0.071(2) 0.0186(16) 0.0049(15) 0.0022(16)
C5 0.0517(15) 0.0386(14) 0.0396(14) -0.0074(12) 0.0097(12) 0.0043(11)
C6 0.0706(19) 0.0545(18) 0.0431(16) -0.0030(15) 0.0014(14) 0.0057(14)
C7 0.118(3) 0.065(2) 0.0412(17) -0.003(2) 0.0051(17) 0.0016(15)
C8 0.123(3) 0.058(2) 0.057(2) 0.003(2) 0.036(2) -0.0019(17)
C9 0.076(2) 0.059(2) 0.072(2) 0.0045(16) 0.0301(18) -0.0011(17)
C10 0.0529(17) 0.0498(17) 0.0587(17) -0.0020(14) 0.0120(13) 0.0006(14)
C11 0.077(2) 0.0433(17) 0.0640(19) -0.0055(15) 0.0067(15) 0.0143(14)
C12 0.0384(13) 0.0426(15) 0.0407(14) 0.0008(12) -0.0010(11) -0.0055(12)
C13 0.0406(14) 0.0467(16) 0.0351(13) -0.0037(12) -0.0009(10) -0.0038(11)
C14 0.0545(16) 0.0457(17) 0.0527(16) -0.0052(14) -0.0097(13) -0.0047(13)
C15 0.073(2) 0.0495(18) 0.0526(17) -0.0183(16) -0.0052(14) -0.0031(13)
C16 0.0593(19) 0.077(2) 0.0473(16) -0.0283(17) 0.0007(14) -0.0087(16)
C17 0.0441(16) 0.079(2) 0.0516(17) -0.0075(15) -0.0051(12) 0.0012(15)
C18 0.0488(15) 0.0551(17) 0.0469(15) -0.0038(14) -0.0046(12) 0.0039(13)
C19 0.0469(15) 0.0584(18) 0.0395(15) -0.0097(14) -0.0056(11) 0.0008(13)
C20 0.0473(15) 0.0574(18) 0.0449(15) -0.0058(14) -0.0047(12) 0.0066(13)

loop_
_atom_type_symbol
_atom_type_description
_atom_type_scat_dispersion_real
_atom_type_scat_dispersion_imag
_atom_type_scat_source
C C 0.0033 0.0016 'International Tables Vol C Tables 4.2.6.8 and 6.1.1.4'
H H 0.0000 0.0000 'International Tables Vol C Tables 4.2.6.8 and 6.1.1.4'
N N 0.0061 0.0033 'International Tables Vol C Tables 4.2.6.8 and 6.1.1.4'
O O 0.0106 0.0060 'International Tables Vol C Tables 4.2.6.8 and 6.1.1.4'
F F 0.0171 0.0103 'International Tables Vol C Tables 4.2.6.8 and 6.1.1.4'

loop_
_geom_angle_atom_site_label_1
_geom_angle_atom_site_label_2
_geom_angle_atom_site_label_3
_geom_angle
F1 C21 F3 107.0(4)
F1 C21 F2 107.4(6)
F3 C21 F2 105.7(5)
F1 C21 C20 112.6(5)
F3 C21 C20 113.9(5)
F2 C21 C20 109.8(4)
F1' C21' F2' 106.0(8)
F1' C21' F3' 105.5(8)
F2' C21' F3' 105.5(8)
F1' C21' C20 110.8(10)
F2' C21' C20 115.5(11)
F3' C21' C20 112.8(13)
C1 N1 N2 109.25(17)
C1 N1 C5 122.9(2)
N2 N1 C5 119.35(18)
C3 N2 N1 106.72(17)
C3 N2 C11 121.6(2)
N1 N2 C11 115.72(19)
C12 N3 C2 124.4(2)
C12 N3 H3 114.0(16)
C2 N3 H3 119.6(16)
O1 C1 N1 124.7(2)
O1 C1 C2 131.0(2)
N1 C1 C2 104.3(2)
C3 C2 N3 128.1(2)
C3 C2 C1 109.3(2)
N3 C2 C1 122.3(2)
C2 C3 N2 109.8(2)
C2 C3 C4 129.0(2)
N2 C3 C4 121.1(2)
C3 C4 H4A 109.5
C3 C4 H4B 109.5
H4A C4 H4B 109.5
C3 C4 H4C 109.5
H4A C4 H4C 109.5
H4B C4 H4C 109.5
C10 C5 C6 120.3(2)
C10 C5 N1 118.6(2)
C6 C5 N1 121.2(2)
C7 C6 C5 118.9(3)
C7 C6 H6 120.5
C5 C6 H6 120.5
C8 C7 C6 120.6(3)
C8 C7 H7 119.7
C6 C7 H7 119.7
C9 C8 C7 120.1(3)
C9 C8 H8 119.9
C7 C8 H8 119.9
C8 C9 C10 120.0(3)
C8 C9 H9 120.0
C10 C9 H9 120.0
C9 C10 C5 120.0(3)
C9 C10 H10 120.0
C5 C10 H10 120.0
N2 C11 H11A 109.5
N2 C11 H11B 109.5
H11A C11 H11B 109.5
N2 C11 H11C 109.5
H11A C11 H11C 109.5
H11B C11 H11C 109.5
N3 C12 C19 121.5(2)
N3 C12 C13 118.8(2)
C19 C12 C13 119.7(2)
C14 C13 C18 118.6(2)
C14 C13 C12 121.6(2)
C18 C13 C12 119.7(2)
C15 C14 C13 120.7(3)
C15 C14 H14 119.6
C13 C14 H14 119.6
C14 C15 C16 119.9(3)
C14 C15 H15 120.1
C16 C15 H15 120.1
C17 C16 C15 120.1(3)
C17 C16 H16 119.9
C15 C16 H16 119.9
C16 C17 C18 120.2(3)
C16 C17 H17 119.9
C18 C17 H17 119.9
C17 C18 C13 120.4(3)
C17 C18 H18 119.8
C13 C18 H18 119.8
C12 C19 C20 123.9(2)
C12 C19 H19 118.0
C20 C19 H19 118.0
O2 C20 C19 127.1(2)
O2 C20 C21' 122.1(6)
C19 C20 C21' 110.5(6)
O2 C20 C21 113.9(3)
C19 C20 C21 118.9(3)

loop_
_geom_bond_atom_site_label_1
_geom_bond_atom_site_label_2
_geom_bond_distance
C21 F1 1.320(7)
C21 F3 1.338(6)
C21 F2 1.342(5)
C21 C20 1.535(5)
C21' F1' 1.337(10)
C21' F2' 1.342(10)
C21' F3' 1.345(10)
C21' C20 1.516(10)
N1 C1 1.412(3)
N1 N2 1.419(3)
N1 C5 1.440(3)
N2 C3 1.384(3)
N2 C11 1.472(3)
N3 C12 1.352(3)
N3 C2 1.430(3)
N3 H3 0.92(3)
O1 C1 1.240(3)
O2 C20 1.251(3)
C1 C2 1.450(3)
C2 C3 1.359(3)
C3 C4 1.497(4)
C4 H4A 0.96
C4 H4B 0.96
C4 H4C 0.96
C5 C10 1.389(3)
C5 C6 1.393(3)
C6 C7 1.392(4)
C6 H6 0.93
C7 C8 1.382(5)
C7 H7 0.93
C8 C9 1.380(4)
C8 H8 0.93
C9 C10 1.384(4)
C9 H9 0.93
C10 H10 0.93
C11 H11A 0.96
C11 H11B 0.96
C11 H11C 0.96
C12 C19 1.400(3)
C12 C13 1.495(3)
C13 C14 1.394(4)
C13 C18 1.401(3)
C14 C15 1.387(3)
C14 H14 0.93
C15 C16 1.390(4)
C15 H15 0.93
C16 C17 1.377(4)
C16 H16 0.93
C17 C18 1.390(4)
C17 H17 0.93
C18 H18 0.93
C19 C20 1.405(3)
C19 H19 0.93

loop_
_geom_hbond_atom_site_label_D
_geom_hbond_atom_site_label_H
_geom_hbond_atom_site_label_A
_geom_hbond_site_symmetry_A
_geom_hbond_distance_DH
_geom_hbond_distance_HA
_geom_hbond_distance_DA
_geom_hbond_angle_DHA
N3 H3 O2 . 0.92(3) 2.02(3) 2.761(3) 137(2)
N3 H3 O2 3_556 0.92(3) 2.40(3) 3.094(3) 133(2)

loop_
_geom_torsion_atom_site_label_1
_geom_torsion_atom_site_label_2
_geom_torsion_atom_site_label_3
_geom_torsion_atom_site_label_4
_geom_torsion
C1 N1 N2 C3 8.5(2)
C5 N1 N2 C3 157.42(19)
C1 N1 N2 C11 147.2(2)
C5 N1 N2 C11 -63.9(3)
N2 N1 C1 O1 171.3(2)
C5 N1 C1 O1 23.7(3)
N2 N1 C1 C2 -7.2(2)
C5 N1 C1 C2 -154.8(2)
C12 N3 C2 C3 -116.3(3)
C12 N3 C2 C1 71.0(3)
O1 C1 C2 C3 -175.0(2)
N1 C1 C2 C3 3.4(2)
O1 C1 C2 N3 -1.1(4)
N1 C1 C2 N3 177.23(19)
N3 C2 C3 N2 -171.6(2)
C1 C2 C3 N2 1.8(3)
N3 C2 C3 C4 10.3(4)
C1 C2 C3 C4 -176.2(2)
N1 N2 C3 C2 -6.3(2)
C11 N2 C3 C2 -142.0(2)
N1 N2 C3 C4 172.0(2)
C11 N2 C3 C4 36.2(3)
C1 N1 C5 C10 -60.4(3)
N2 N1 C5 C10 155.0(2)
C1 N1 C5 C6 117.7(3)
N2 N1 C5 C6 -26.8(3)
C10 C5 C6 C7 0.2(4)
N1 C5 C6 C7 -177.9(2)
C5 C6 C7 C8 0.6(4)
C6 C7 C8 C9 -0.6(5)
C7 C8 C9 C10 -0.3(5)
C8 C9 C10 C5 1.2(4)
C6 C5 C10 C9 -1.1(4)
N1 C5 C10 C9 177.0(2)
C2 N3 C12 C19 -164.9(2)
C2 N3 C12 C13 17.5(3)
N3 C12 C13 C14 50.5(3)
C19 C12 C13 C14 -127.2(3)
N3 C12 C13 C18 -131.4(2)
C19 C12 C13 C18 50.9(3)
C18 C13 C14 C15 1.3(4)
C12 C13 C14 C15 179.4(2)
C13 C14 C15 C16 0.0(4)
C14 C15 C16 C17 -0.8(4)
C15 C16 C17 C18 0.3(4)
C16 C17 C18 C13 1.0(4)
C14 C13 C18 C17 -1.8(4)
C12 C13 C18 C17 -179.9(2)
N3 C12 C19 C20 4.7(4)
C13 C12 C19 C20 -177.6(2)
C12 C19 C20 O2 0.7(5)
C12 C19 C20 C21' -173.4(6)
C12 C19 C20 C21 -179.7(3)
F1' C21' C20 O2 19.4(13)
F2' C21' C20 O2 -101.2(12)
F3' C21' C20 O2 137.3(11)
F1' C21' C20 C19 -166.2(10)
F2' C21' C20 C19 73.2(13)
F3' C21' C20 C19 -48.2(13)
F1' C21' C20 C21 -19(3)
F2' C21' C20 C21 -140(5)
F3' C21' C20 C21 99(4)
F1 C21 C20 O2 60.7(6)
F3 C21 C20 O2 -177.3(5)
F2 C21 C20 O2 -58.9(6)
F1 C21 C20 C19 -119.0(5)
F3 C21 C20 C19 3.1(7)
F2 C21 C20 C19 121.4(5)
F1 C21 C20 C21' -155(4)
F3 C21 C20 C21' -33(4)
F2 C21 C20 C21' 86(4)
